data_4117100
loop_
_publ_author_name
'Basil T. Abdo'
'Ian L. Alberts'
'Christopher J. Attfield'
'R. Eric Banks'
'Alexander J. Blake'
'Paul T. Brain'
'A. Peter Cox'
'Colin R. Pulham'
'David W. H. Rankin'
'Heather E. Robertson'
'Vincent Murtagh'
'Axel Heppeler'
'Carole Morrison'

_publ_section_title
;
 Perfluorocyclopropene: Experimental and Theoretical Studies of Its
 Structure in Gaseous, Solution, and Crystalline Phases
;
_journal_name_full 'Journal of the American Chemical Society'
_journal_page_first 209
_journal_page_last 216
_journal_paper_doi 10.1021/ja952620j
_journal_volume 118
_journal_year 1996
_chemical_formula_moiety 'C3 F4'
_chemical_formula_sum 'C3 F4'
_chemical_formula_weight 112.03
_chemical_melting_point 196
_chemical_name_common 1,1,2,3-Tetrafluoro-cyclopropene
_chemical_name_systematic
; 
 1,1,2,3-Fluoro-cyclopropene 
;
_space_group_IT_number 60
_symmetry_cell_setting orthorhombic
_symmetry_space_group_name_Hall '-P 2n 2ab'
_symmetry_space_group_name_H-M 'P b c n'
_atom_sites_solution_hydrogens n
_atom_sites_solution_primary direct
_audit_creation_method SHELXL
_cell_angle_alpha 90.00
_cell_angle_beta 90.00
_cell_angle_gamma 90.00
_cell_formula_units_Z 4
_cell_length_a 8.282(6)
_cell_length_b 5.140(3)
_cell_length_c 8.268(5)
_cell_measurement_reflns_used 14
_cell_measurement_temperature 156.0(2)
_cell_measurement_theta_max 16
_cell_measurement_theta_min 15
_cell_volume 352.0(4)
_computing_cell_refinement 'STOE DIF4 (Stoe+Cie, 1990a)'
_computing_data_collection 'STOE DIF4 (Stoe+Cie, 1990a)'
_computing_data_reduction 'STOE REDU4 (STOE+Cie, 1990b)'
_computing_molecular_graphics 'SHELXTL/PC (Sheldrick, 1992)'
_computing_structure_refinement 'SHELXL-93 (Sheldrick, 1993)'
_computing_structure_solution 'SHELXS-86 (Sheldrick, 1990)'
_diffrn_ambient_temperature 156.0(2)
_diffrn_measurement_device 'STOE STADI4, four-circle diffractometer'
_diffrn_measurement_method omega-2theta
_diffrn_radiation_monochromator graphite
_diffrn_radiation_source 'fine-focus sealed tube'
_diffrn_radiation_type MoKa
_diffrn_radiation_wavelength 0.71073
_diffrn_reflns_av_R_equivalents 0.0466
_diffrn_reflns_av_sigmaI/netI 0.0361
_diffrn_reflns_limit_h_max 9
_diffrn_reflns_limit_h_min 0
_diffrn_reflns_limit_k_max 6
_diffrn_reflns_limit_k_min -3
_diffrn_reflns_limit_l_max 9
_diffrn_reflns_limit_l_min 0
_diffrn_reflns_number 490
_diffrn_reflns_theta_max 25.01
_diffrn_reflns_theta_min 4.67
_diffrn_standards_decay_% 1
_diffrn_standards_interval_time 60
_diffrn_standards_number 3
_exptl_absorpt_coefficient_mu 0.273
_exptl_crystal_colour colourless
_exptl_crystal_density_diffrn 2.114
_exptl_crystal_description cylinder
_exptl_crystal_F_000 216
_exptl_crystal_size_max 0.5
_exptl_crystal_size_mid 0.5
_exptl_crystal_size_min 0.5
_refine_diff_density_max 0.179
_refine_diff_density_min -0.205
_refine_diff_density_rms 0.059
_refine_ls_extinction_coef 1.36(9)
_refine_ls_extinction_expression Fc^*^=kFc[1+0.001xFc^2^l^3^/sin(2q)]^-1/4^
_refine_ls_extinction_method SHELXL
_refine_ls_goodness_of_fit_all 1.126
_refine_ls_goodness_of_fit_obs 1.164
_refine_ls_matrix_type full
_refine_ls_number_parameters 34
_refine_ls_number_reflns 286
_refine_ls_number_restraints 0
_refine_ls_restrained_S_all 1.203
_refine_ls_restrained_S_obs 1.164
_refine_ls_R_factor_all 0.0323
_refine_ls_R_factor_obs 0.0283
_refine_ls_shift/esd_max 0.006
_refine_ls_shift/esd_mean 0.001
_refine_ls_structure_factor_coef Fsqd
_refine_ls_weighting_details 'w=1/[s^2^(Fo^2^)+( 0.0365P)^2^+0.1697P] where P=(Fo^2^+2Fc^2^)/3'
_refine_ls_weighting_scheme calc
_refine_ls_wR_factor_all 0.0771
_refine_ls_wR_factor_obs 0.0700
_reflns_number_observed 256
_reflns_number_total 287
_reflns_observed_criterion >2sigma(I)
_cod_data_source_file ja952620j.cif
_cod_data_source_block fcyclo
_cod_depositor_comments
;
The following automatic conversions were performed:

'_refine_ls_weighting_scheme' value 'calc w=1/[s^2^(Fo^2^)+(
0.0365P)^2^+0.1697P] where P=(Fo^2^+2Fc^2^)/3' was changed to 'calc'.
New tag '_refine_ls_weighting_details' was created. The value of the
new tag was set to 'w=1/[s^2^(Fo^2^)+( 0.0365P)^2^+0.1697P] where
P=(Fo^2^+2Fc^2^)/3'.

Automatic conversion script
Id: cif_fix_values 3143 2015-03-26 13:38:13Z robertas 
;
_cod_database_code 4117100

loop_
_symmetry_equiv_pos_as_xyz
'x, y, z'
'-x+1/2, -y+1/2, z+1/2'
'-x, y, -z+1/2'
'x+1/2, -y+1/2, -z'
'-x, -y, -z'
'x-1/2, y-1/2, -z-1/2'
'x, -y, z-1/2'
'-x-1/2, y-1/2, z'

loop_
_atom_site_aniso_label
_atom_site_aniso_U_11
_atom_site_aniso_U_22
_atom_site_aniso_U_33
_atom_site_aniso_U_23
_atom_site_aniso_U_13
_atom_site_aniso_U_12
C1 0.0279(14) 0.0213(12) 0.0247(11) 0.000 -0.0007(9) 0.000
F1 0.0447(9) 0.0274(7) 0.0355(8) 0.0096(4) -0.0050(5) -0.0111(5)
C2 0.0271(10) 0.0207(9) 0.0239(8) -0.0008(6) 0.0029(6) -0.0016(7)
F2 0.0338(8) 0.0294(7) 0.0328(7) -0.0054(4) -0.0039(4) -0.0069(4)

loop_
_atom_site_label
_atom_site_type_symbol
_atom_site_fract_x
_atom_site_fract_y
_atom_site_fract_z
_atom_site_U_iso_or_equiv
_atom_site_thermal_displace_type
_atom_site_occupancy
_atom_site_calc_flag
_atom_site_refinement_flags
C1 C 0.0000 -0.0872(4) 0.7500 0.0246(7) Uani 1 d S
F1 F 0.09113(15) 0.0759(2) 0.65737(12) 0.0359(5) Uani 1 d .
C2 C -0.0554(2) -0.3389(3) 0.6950(2) 0.0239(6) Uani 1 d .
F2 F -0.15248(13) -0.4647(2) 0.59770(12) 0.0320(5) Uani 1 d .

loop_
_atom_type_symbol
_atom_type_description
_atom_type_scat_dispersion_real
_atom_type_scat_dispersion_imag
_atom_type_scat_source
C C 0.0033 0.0016 'International Tables Vol C Tables 4.2.6.8 and 6.1.1.4'
F F 0.0171 0.0103 'International Tables Vol C Tables 4.2.6.8 and 6.1.1.4'

loop_
_geom_angle_atom_site_label_1
_geom_angle_atom_site_label_2
_geom_angle_atom_site_label_3
_geom_angle
_geom_angle_site_symmetry_1
_geom_angle_site_symmetry_3
_geom_angle_publ_flag
F1 C1 F1 104.1(2) 3_556 . y
F1 C1 C2 123.28(9) 3_556 3_556 y
F1 C1 C2 123.45(11) . 3_556 y
F1 C1 C2 123.45(11) 3_556 . y
F1 C1 C2 123.28(9) . . y
C2 C1 C2 53.1(2) 3_556 . y
C2 C2 F2 150.38(9) 3_556 . y
C2 C2 C1 63.47(8) 3_556 . y
F2 C2 C1 146.15(15) . . y

loop_
_geom_bond_atom_site_label_1
_geom_bond_atom_site_label_2
_geom_bond_distance
_geom_bond_site_symmetry_2
_geom_bond_publ_flag
C1 F1 1.363(2) 3_556 y
C1 F1 1.363(2) . y
C1 C2 1.446(3) 3_556 y
C1 C2 1.446(3) . y
C2 C2 1.292(4) 3_556 y
C2 F2 1.308(2) . y

loop_
_geom_torsion_atom_site_label_1
_geom_torsion_atom_site_label_2
_geom_torsion_atom_site_label_3
_geom_torsion_atom_site_label_4
_geom_torsion
_geom_torsion_site_symmetry_1
_geom_torsion_site_symmetry_4
_geom_torsion_publ_flag
F1 C1 C2 C2 -109.0(2) 3_556 3_556 y
F1 C1 C2 C2 109.4(2) . 3_556 y
C2 C1 C2 C2 0.0 3_556 3_556 y
F1 C1 C2 F2 71.3(3) 3_556 . y
F1 C1 C2 F2 -70.3(3) . . y
C2 C1 C2 F2 -179.7(4) 3_556 . y
